data_9012278
loop_
_publ_author_name
'Giester, G.'
'Lengauer, C. L.'
'Tillmanns, E.'
'Zemann, J.'

_publ_section_title
;
 Tl2S: Re-determination of crystal structure and stereochemical discussion
 Sample: hypothetical idealized structure
;
_journal_name_full 'Journal of Solid State Chemistry'
_journal_page_first 322
_journal_page_last 330
_journal_paper_doi 10.1006/jssc.2002.9711
_journal_volume 168
_journal_year 2002
_chemical_formula_sum 'S Tl2'
_chemical_name_mineral Carlinite
_space_group_IT_number 146
_symmetry_space_group_name_Hall 'R 3'
_symmetry_space_group_name_H-M 'R 3 :H'
_cell_angle_alpha 90
_cell_angle_beta 90
_cell_angle_gamma 120
_cell_length_a 12.150
_cell_length_b 12.150
_cell_length_c 18.190
_cell_formula_units_Z 27
_cell_volume 2325.498
_database_code_amcsd 0014030
_exptl_crystal_density_diffrn 8.499
_cod_original_sg_symbol_H-M 'R 3'
_cod_original_formula_sum 'Tl2 S'
_cod_database_code 9012278

loop_
_symmetry_equiv_pos_as_xyz
x,y,z
2/3+x,1/3+y,1/3+z
1/3+x,2/3+y,2/3+z
-y,x-y,z
2/3-y,1/3+x-y,1/3+z
1/3-y,2/3+x-y,2/3+z
-x+y,-x,z
2/3-x+y,1/3-x,1/3+z
1/3-x+y,2/3-x,2/3+z

loop_
_atom_site_label
_atom_site_fract_x
_atom_site_fract_y
_atom_site_fract_z
Tl1 0.11111 0.22222 -0.09140
Tl2 0.44444 0.88889 -0.09140
Tl3 0.77778 0.55556 -0.09140
Tl4 0.22222 0.11111 0.09140
Tl5 0.55556 0.77778 0.09140
Tl6 0.88889 0.44444 0.09140
S1 0.00000 0.00000 0.00000
S2 0.33333 0.66667 0.00000
S3 0.66667 0.33333 0.00000
S4 0.00000 0.66667 0.00000
S5 0.00000 0.33333 0.00000

loop_
_cod_related_entry_id
_cod_related_entry_database
_cod_related_entry_code
1 AMCSD 0014030
